data_7018086
loop_
_publ_author_name
'Ross, Tamsyn M.'
'Moubaraki, Boujemaa'
'Batten, Stuart R.'
'Murray, Keith S.'

_publ_section_title
;
 Spin crossover in polymeric and heterometallic Fe(II) species containing
 polytopic dipyridylamino-substituted-triazine ligands.
;
_journal_issue 9
_journal_name_full 'Dalton transactions (Cambridge, England : 2003)'
_journal_page_first 2571
_journal_page_last 2581
_journal_paper_doi 10.1039/c1dt10818b
_journal_volume 41
_journal_year 2012
_chemical_formula_moiety '(C70 H72 Fe2 N24 O8 S4)'
_chemical_formula_sum 'C70 H72 Fe2 N24 O8 S4'
_chemical_formula_weight 1617.46
_chemical_name_common cis-((Fe(ii))2(NCS)4(DCrCr5)2)
_chemical_name_systematic
;
cis-[(Fe(II))2(NCS)4(DCrCr5)2]
;
_space_group_IT_number 14
_symmetry_cell_setting monoclinic
_symmetry_space_group_name_Hall '-P 2yn'
_symmetry_space_group_name_H-M 'P 1 21/n 1'
_atom_sites_solution_hydrogens geom
_atom_sites_solution_primary direct
_atom_sites_solution_secondary difmap
_audit_creation_method SHELXL-97
_cell_angle_alpha 90.00
_cell_angle_beta 94.52(4)
_cell_angle_gamma 90.00
_cell_formula_units_Z 2
_cell_length_a 14.830(10)
_cell_length_b 14.780(10)
_cell_length_c 16.483(8)
_cell_measurement_reflns_used 54682
_cell_measurement_temperature 100(2)
_cell_measurement_theta_max 27.75
_cell_measurement_theta_min 1.78
_cell_volume 3602(4)
_computing_cell_refinement 'XDS (Kabsch, 1993)'
_computing_data_collection 'BluIce (McPhillips, 2002)'
_computing_data_reduction 'XDS (Kabsch, 1993)'
_computing_molecular_graphics 'X-Seed (Barbour, 1999)'
_computing_publication_material 'CIFTAB (Sheldrick, 1997)'
_computing_structure_refinement 'SHELXL-97 (Sheldrick, 1997)'
_computing_structure_solution 'SHELXS-97 (Sheldrick, 1997)'
_diffrn_ambient_temperature 100(2)
_diffrn_measured_fraction_theta_full 0.964
_diffrn_measured_fraction_theta_max 0.950
_diffrn_measurement_device_type 'ADSC Quantum 315r'
_diffrn_measurement_method 'Phi Scan'
_diffrn_radiation_monochromator 'Silicon Double Crystal'
_diffrn_radiation_source 'Australian Synchrotron MX2'
_diffrn_radiation_type Synchrotron
_diffrn_radiation_wavelength 0.71073
_diffrn_reflns_av_R_equivalents 0.1964
_diffrn_reflns_av_sigmaI/netI 0.1123
_diffrn_reflns_limit_h_max 19
_diffrn_reflns_limit_h_min -19
_diffrn_reflns_limit_k_max 18
_diffrn_reflns_limit_k_min -19
_diffrn_reflns_limit_l_max 21
_diffrn_reflns_limit_l_min -21
_diffrn_reflns_number 54682
_diffrn_reflns_theta_full 27.50
_diffrn_reflns_theta_max 27.75
_diffrn_reflns_theta_min 1.78
_exptl_absorpt_coefficient_mu 0.594
_exptl_absorpt_correction_T_max 0.9970
_exptl_absorpt_correction_T_min 0.9941
_exptl_absorpt_correction_type multi-scan
_exptl_absorpt_process_details XDS
_exptl_crystal_colour orange
_exptl_crystal_density_diffrn 1.491
_exptl_crystal_density_method 'not measured'
_exptl_crystal_description 'plate '
_exptl_crystal_F_000 1680
_exptl_crystal_size_max 0.01
_exptl_crystal_size_mid 0.01
_exptl_crystal_size_min 0.01
_refine_diff_density_max 1.099
_refine_diff_density_min -1.215
_refine_diff_density_rms 0.127
_refine_ls_extinction_method none
_refine_ls_goodness_of_fit_ref 1.043
_refine_ls_hydrogen_treatment constr
_refine_ls_matrix_type full
_refine_ls_number_parameters 479
_refine_ls_number_reflns 8046
_refine_ls_number_restraints 60
_refine_ls_restrained_S_all 1.073
_refine_ls_R_factor_all 0.1862
_refine_ls_R_factor_gt 0.1102
_refine_ls_shift/su_max 0.000
_refine_ls_shift/su_mean 0.000
_refine_ls_structure_factor_coef Fsqd
_refine_ls_weighting_details 'calc w=1/[\s^2^(Fo^2^)+(0.1848P)^2^+6.4801P] where P=(Fo^2^+2Fc^2^)/3'
_refine_ls_weighting_scheme calc
_refine_ls_wR_factor_gt 0.2933
_refine_ls_wR_factor_ref 0.3425
_reflns_number_gt 4243
_reflns_number_total 8046
_reflns_threshold_expression >2sigma(I)
_cod_data_source_file c1dt10818b.txt
_cod_data_source_block 3
_cod_original_sg_symbol_H-M P21/n
_cod_database_code 7018086

loop_
_symmetry_equiv_pos_as_xyz
'x, y, z'
'-x+1/2, y+1/2, -z+1/2'
'-x, -y, -z'
'x-1/2, -y-1/2, z-1/2'

loop_
_atom_site_label
_atom_site_type_symbol
_atom_site_fract_x
_atom_site_fract_y
_atom_site_fract_z
_atom_site_U_iso_or_equiv
_atom_site_adp_type
_atom_site_occupancy
_atom_site_symmetry_multiplicity
_atom_site_calc_flag
_atom_site_refinement_flags
_atom_site_disorder_assembly
_atom_site_disorder_group
Fe1 Fe 0.38544(7) 0.37543(7) 0.25608(5) 0.0442(3) Uani 1 1 d . . .
S1 S 0.10820(16) 0.32673(15) 0.09993(15) 0.0712(7) Uani 1 1 d . . .
N2 N 0.5122(4) 0.3937(4) 0.3040(3) 0.0456(14) Uani 1 1 d . . .
C5 C 0.6338(5) 0.3563(6) 0.4025(4) 0.056(2) Uani 1 1 d . . .
H5 H 0.6549 0.3252 0.4508 0.067 Uiso 1 1 calc R . .
N1 N 0.2623(4) 0.3542(4) 0.2030(4) 0.0530(15) Uani 1 1 d . . .
N8 N 0.6745(4) 0.5689(4) 0.6492(3) 0.0455(14) Uani 1 1 d . . .
N3 N 0.4779(4) 0.3114(4) 0.4194(3) 0.0371(12) Uani 1 1 d . . .
N7 N 0.4044(4) 0.2843(4) 0.5358(3) 0.0427(13) Uani 1 1 d . . .
C15 C 0.7408(5) 0.6143(6) 0.6158(4) 0.0505(18) Uani 1 1 d . . .
H15 H 0.7493 0.6763 0.6293 0.061 Uiso 1 1 calc R . .
N4 N 0.3891(4) 0.2520(4) 0.3077(3) 0.0421(13) Uani 1 1 d . . .
C6 C 0.5432(5) 0.3560(5) 0.3753(4) 0.0415(15) Uani 1 1 d . . .
C10 C 0.3521(5) 0.0943(5) 0.2981(5) 0.0486(17) Uani 1 1 d . . .
H10 H 0.3224 0.0462 0.2685 0.058 Uiso 1 1 calc R . .
C11 C 0.3513(5) 0.1801(5) 0.2664(4) 0.0488(17) Uani 1 1 d . . .
H11 H 0.3231 0.1897 0.2133 0.059 Uiso 1 1 calc R . .
C9 C 0.3966(5) 0.0787(5) 0.3736(5) 0.0501(17) Uani 1 1 d . . .
H9 H 0.3982 0.0197 0.3966 0.060 Uiso 1 1 calc R . .
C8 C 0.4386(5) 0.1499(5) 0.4151(4) 0.0429(15) Uani 1 1 d . . .
H8 H 0.4716 0.1403 0.4662 0.051 Uiso 1 1 calc R . .
C1 C 0.1982(6) 0.3442(5) 0.1596(4) 0.0494(17) Uani 1 1 d . . .
C12 C 0.4716(4) 0.3292(4) 0.5025(4) 0.0368(14) Uani 1 1 d . . .
C19 C 0.6627(4) 0.4818(5) 0.6293(4) 0.0443(16) Uani 1 1 d . . .
C17 C 0.7876(5) 0.4826(7) 0.5477(5) 0.063(2) Uani 1 1 d . . .
H17 H 0.8268 0.4530 0.5133 0.076 Uiso 1 1 calc R . .
C18 C 0.7206(5) 0.4340(6) 0.5827(4) 0.0539(19) Uani 1 1 d . . .
H18 H 0.7146 0.3705 0.5752 0.065 Uiso 1 1 calc R . .
C16 C 0.7972(5) 0.5755(7) 0.5631(5) 0.061(2) Uani 1 1 d . . .
H16 H 0.8411 0.6104 0.5381 0.073 Uiso 1 1 calc R . .
C7 C 0.4321(4) 0.2364(4) 0.3812(4) 0.0377(14) Uani 1 1 d . . .
N5 N 0.5315(4) 0.3846(4) 0.5394(3) 0.0389(12) Uani 1 1 d . . .
C14 C 0.4039(4) 0.3006(5) 0.6169(4) 0.0412(15) Uani 1 1 d . . .
N6 N 0.4616(4) 0.3523(4) 0.6613(3) 0.0436(13) Uani 1 1 d . . .
N12 N 0.4333(5) 0.3208(5) 0.1595(4) 0.0620(18) Uani 1 1 d . . .
C20 C 0.6033(5) 0.4251(5) 0.7525(4) 0.0474(17) Uani 1 1 d . . .
N9 N 0.5934(4) 0.4352(4) 0.6663(3) 0.0415(13) Uani 1 1 d . . .
C2 C 0.5739(6) 0.4346(5) 0.2595(4) 0.0527(19) Uani 1 1 d . . .
H2 H 0.5539 0.4594 0.2080 0.063 Uiso 1 1 calc R . .
C21 C 0.6047(5) 0.3404(5) 0.7883(4) 0.0513(18) Uani 1 1 d . . .
H21 H 0.5986 0.2875 0.7555 0.062 Uiso 1 1 calc R . .
C24 C 0.6333(6) 0.4924(6) 0.8776(4) 0.061(2) Uani 1 1 d . . .
H24 H 0.6481 0.5450 0.9090 0.074 Uiso 1 1 calc R . .
C4 C 0.6923(6) 0.4032(7) 0.3573(5) 0.068(3) Uani 1 1 d . . .
H4 H 0.7540 0.4089 0.3767 0.081 Uiso 1 1 calc R . .
C13 C 0.5251(4) 0.3886(4) 0.6202(4) 0.0363(14) Uani 1 1 d . . .
C3 C 0.6626(6) 0.4416(6) 0.2850(5) 0.062(2) Uani 1 1 d . . .
H3 H 0.7033 0.4727 0.2531 0.074 Uiso 1 1 calc R . .
N10 N 0.6173(4) 0.5021(5) 0.7954(3) 0.0530(16) Uani 1 1 d . . .
S2 S 0.4467(3) 0.2305(2) 0.01098(15) 0.1080(11) Uani 1 1 d . . .
N11 N 0.3380(4) 0.2598(4) 0.6555(3) 0.0514(15) Uani 1 1 d . B .
C22 C 0.6150(6) 0.3336(6) 0.8712(4) 0.065(2) Uani 1 1 d . . .
H22 H 0.6123 0.2763 0.8969 0.078 Uiso 1 1 calc R . .
C23 C 0.6294(6) 0.4118(6) 0.9172(4) 0.059(2) Uani 1 1 d . . .
H23 H 0.6363 0.4091 0.9749 0.070 Uiso 1 1 calc R . .
C35 C 0.4422(7) 0.2815(6) 0.0987(6) 0.074(3) Uani 1 1 d . . .
C25 C 0.2736(5) 0.1981(5) 0.6124(5) 0.061(2) Uani 1 1 d D . .
H25A H 0.2527 0.2254 0.5594 0.073 Uiso 1 1 calc R A 1
H25B H 0.2202 0.1915 0.6445 0.073 Uiso 1 1 calc R A 1
C34 C 0.3364(5) 0.2675(6) 0.7431(5) 0.070(2) Uani 1 1 d D . .
C26 C 0.3111(5) 0.1064(5) 0.5978(7) 0.084(3) Uani 1 1 d D B 1
H26A H 0.3371 0.1047 0.5443 0.101 Uiso 1 1 calc R B 1
H26B H 0.3596 0.0917 0.6405 0.101 Uiso 1 1 calc R B 1
O1 O 0.2391(4) 0.0427(3) 0.5994(3) 0.0660(15) Uani 1 1 d D . .
C27 C 0.2595(7) -0.0467(5) 0.5737(5) 0.080(3) Uani 1 1 d D B .
H27A H 0.2741 -0.0442 0.5162 0.096 Uiso 1 1 calc R . .
H27B H 0.2047 -0.0845 0.5760 0.096 Uiso 1 1 calc R . .
C28 C 0.3359(7) -0.0915(8) 0.6226(4) 0.084(3) Uani 1 1 d D . .
H28A H 0.3417 -0.1550 0.6045 0.101 Uiso 1 1 calc R B .
H28B H 0.3932 -0.0597 0.6143 0.101 Uiso 1 1 calc R . .
O2 O 0.3195(5) -0.0895(5) 0.7067(3) 0.091(2) Uani 1 1 d D B .
C29 C 0.3873(6) -0.1345(8) 0.7580(5) 0.087(3) Uani 1 1 d D . .
H29A H 0.4481 -0.1155 0.7437 0.104 Uiso 1 1 calc R B .
H29B H 0.3820 -0.2007 0.7503 0.104 Uiso 1 1 calc R . .
O3 O 0.3916(4) -0.0171(5) 0.8611(5) 0.103(2) Uani 1 1 d D . .
C30 C 0.3752(7) -0.1107(6) 0.8449(6) 0.093(3) Uani 1 1 d D B .
H30A H 0.3127 -0.1258 0.8572 0.112 Uiso 1 1 calc R . .
H30B H 0.4172 -0.1474 0.8810 0.112 Uiso 1 1 calc R . .
C31 C 0.4819(5) 0.0113(6) 0.8506(8) 0.126(5) Uiso 1 1 d D B .
O4A O 0.4026(7) 0.1396(6) 0.8030(7) 0.073(3) Uiso 0.50 1 d PD B 1
O4B O 0.4631(6) 0.1623(6) 0.7797(7) 0.065(3) Uiso 0.50 1 d PD B 2
C32B C 0.4914(9) 0.0700(6) 0.7803(9) 0.087(4) Uiso 0.50 1 d PD B 2
C33A C 0.4059(11) 0.2360(6) 0.8032(11) 0.096(7) Uiso 0.50 1 d PD B 1
C32A C 0.4879(7) 0.1066(7) 0.8366(12) 0.087(4) Uiso 0.50 1 d PD B 1
C33B C 0.3681(6) 0.1770(7) 0.7798(9) 0.050(3) Uiso 0.50 1 d PD B 2

loop_
_atom_site_aniso_label
_atom_site_aniso_U_11
_atom_site_aniso_U_22
_atom_site_aniso_U_33
_atom_site_aniso_U_23
_atom_site_aniso_U_13
_atom_site_aniso_U_12
Fe1 0.0528(6) 0.0527(6) 0.0262(5) -0.0026(4) -0.0023(4) -0.0023(5)
S1 0.0719(14) 0.0569(13) 0.0780(15) 0.0091(11) -0.0368(12) -0.0133(11)
N2 0.060(4) 0.046(3) 0.033(3) 0.002(2) 0.016(3) -0.001(3)
C5 0.049(4) 0.087(6) 0.031(3) -0.012(4) 0.004(3) -0.017(4)
N1 0.057(4) 0.062(4) 0.039(3) -0.005(3) -0.006(3) -0.008(3)
N8 0.045(3) 0.059(4) 0.031(3) 0.007(3) -0.002(2) 0.000(3)
N3 0.042(3) 0.047(3) 0.022(2) -0.002(2) 0.000(2) -0.008(2)
N7 0.043(3) 0.051(3) 0.034(3) 0.000(2) 0.006(2) -0.002(3)
C15 0.043(4) 0.065(5) 0.043(4) 0.005(3) 0.000(3) -0.010(4)
N4 0.045(3) 0.051(3) 0.030(3) -0.004(2) -0.001(2) -0.005(3)
C6 0.047(4) 0.048(4) 0.030(3) -0.005(3) 0.006(3) -0.009(3)
C10 0.045(4) 0.048(4) 0.053(4) -0.008(3) 0.005(3) -0.007(3)
C11 0.047(4) 0.058(5) 0.040(4) -0.006(3) -0.005(3) -0.008(3)
C9 0.052(4) 0.047(4) 0.052(4) 0.004(3) 0.006(4) -0.001(3)
C8 0.048(4) 0.046(4) 0.035(3) 0.000(3) 0.003(3) -0.002(3)
C1 0.064(5) 0.042(4) 0.041(4) -0.001(3) -0.004(4) -0.006(3)
C12 0.042(3) 0.042(3) 0.027(3) 0.005(3) 0.007(3) 0.001(3)
C19 0.038(3) 0.066(5) 0.026(3) -0.001(3) -0.009(3) -0.004(3)
C17 0.044(4) 0.098(7) 0.048(4) -0.023(4) 0.000(4) -0.004(4)
C18 0.040(4) 0.087(6) 0.034(4) -0.015(4) -0.005(3) -0.002(4)
C16 0.047(4) 0.092(6) 0.045(4) -0.008(4) 0.001(3) -0.020(4)
C7 0.040(3) 0.046(4) 0.026(3) 0.001(3) -0.002(3) -0.002(3)
N5 0.046(3) 0.045(3) 0.025(2) -0.001(2) 0.000(2) -0.001(3)
C14 0.043(4) 0.051(4) 0.030(3) 0.004(3) 0.008(3) -0.001(3)
N6 0.045(3) 0.057(3) 0.029(3) 0.002(2) 0.003(2) 0.007(3)
N12 0.092(5) 0.062(4) 0.033(3) -0.002(3) 0.006(3) -0.008(4)
C20 0.053(4) 0.063(5) 0.024(3) 0.001(3) -0.004(3) 0.008(4)
N9 0.047(3) 0.052(3) 0.024(2) 0.000(2) -0.001(2) -0.002(3)
C2 0.070(5) 0.052(4) 0.038(4) 0.000(3) 0.021(4) -0.010(4)
C21 0.065(5) 0.056(4) 0.033(3) -0.001(3) 0.000(3) 0.019(4)
C24 0.083(6) 0.069(5) 0.031(4) -0.002(3) -0.009(4) 0.008(4)
C4 0.048(4) 0.110(7) 0.046(4) -0.022(5) 0.006(4) -0.028(5)
C13 0.039(3) 0.041(3) 0.029(3) 0.002(3) 0.001(3) 0.004(3)
C3 0.065(5) 0.080(6) 0.043(4) -0.017(4) 0.024(4) -0.031(4)
N10 0.063(4) 0.070(4) 0.024(3) -0.003(3) -0.008(3) 0.010(3)
S2 0.170(3) 0.108(2) 0.0497(13) -0.0121(14) 0.0309(17) 0.007(2)
N11 0.055(4) 0.066(4) 0.033(3) 0.003(3) 0.010(3) -0.014(3)
C22 0.082(6) 0.073(5) 0.037(4) 0.002(4) -0.008(4) 0.016(5)
C23 0.069(5) 0.073(5) 0.030(3) 0.004(3) -0.012(4) 0.017(4)
C35 0.100(7) 0.067(6) 0.058(5) 0.020(4) 0.028(5) 0.011(5)
C25 0.052(4) 0.082(6) 0.051(4) -0.002(4) 0.017(4) -0.002(4)
C34 0.069(5) 0.104(7) 0.040(4) 0.001(4) 0.015(4) -0.007(5)
C26 0.068(6) 0.087(7) 0.102(8) -0.015(6) 0.037(6) -0.014(5)
O1 0.069(4) 0.074(4) 0.055(3) -0.007(3) 0.004(3) -0.004(3)
C27 0.090(7) 0.088(7) 0.060(5) -0.018(5) -0.006(5) 0.016(6)
C28 0.087(7) 0.103(8) 0.065(6) -0.011(5) 0.019(5) 0.010(6)
O2 0.100(5) 0.115(6) 0.062(4) 0.016(4) 0.031(4) 0.014(4)
C29 0.074(6) 0.104(8) 0.085(7) 0.025(6) 0.025(6) 0.019(6)
O3 0.075(5) 0.139(7) 0.096(5) 0.031(5) 0.016(4) 0.005(5)
C30 0.068(6) 0.116(10) 0.097(8) 0.029(7) 0.010(6) -0.001(6)

loop_
_atom_type_symbol
_atom_type_description
_atom_type_scat_dispersion_real
_atom_type_scat_dispersion_imag
_atom_type_scat_source
C C 0.0033 0.0016 'International Tables Vol C Tables 4.2.6.8 and 6.1.1.4'
H H 0.0000 0.0000 'International Tables Vol C Tables 4.2.6.8 and 6.1.1.4'
N N 0.0061 0.0033 'International Tables Vol C Tables 4.2.6.8 and 6.1.1.4'
O O 0.0106 0.0060 'International Tables Vol C Tables 4.2.6.8 and 6.1.1.4'
S S 0.1246 0.1234 'International Tables Vol C Tables 4.2.6.8 and 6.1.1.4'
Fe Fe 0.3463 0.8444 'International Tables Vol C Tables 4.2.6.8 and 6.1.1.4'

loop_
_geom_angle_atom_site_label_1
_geom_angle_atom_site_label_2
_geom_angle_atom_site_label_3
_geom_angle
_geom_angle_site_symmetry_1
_geom_angle_site_symmetry_3
N12 Fe1 N1 87.5(3) . .
N12 Fe1 N2 89.3(3) . .
N1 Fe1 N2 176.8(2) . .
N12 Fe1 N10 91.4(3) . 3_666
N1 Fe1 N10 88.2(3) . 3_666
N2 Fe1 N10 91.9(2) . 3_666
N12 Fe1 N4 88.3(2) . .
N1 Fe1 N4 92.1(3) . .
N2 Fe1 N4 87.8(2) . .
N10 Fe1 N4 179.6(2) 3_666 .
N12 Fe1 N8 175.2(3) . 3_666
N1 Fe1 N8 87.7(2) . 3_666
N2 Fe1 N8 95.5(2) . 3_666
N10 Fe1 N8 88.0(2) 3_666 3_666
N4 Fe1 N8 92.4(2) . 3_666
C6 N2 C2 117.1(6) . .
C6 N2 Fe1 122.3(4) . .
C2 N2 Fe1 119.9(5) . .
C4 C5 C6 117.6(7) . .
C1 N1 Fe1 167.8(6) . .
C19 N8 C15 117.8(6) . .
C19 N8 Fe1 121.5(4) . 3_666
C15 N8 Fe1 119.4(5) . 3_666
C12 N3 C6 120.9(5) . .
C12 N3 C7 120.8(5) . .
C6 N3 C7 117.2(5) . .
C12 N7 C14 111.9(5) . .
N8 C15 C16 123.5(8) . .
C7 N4 C11 117.7(6) . .
C7 N4 Fe1 122.1(4) . .
C11 N4 Fe1 120.1(5) . .
N2 C6 C5 122.6(6) . .
N2 C6 N3 116.0(6) . .
C5 C6 N3 121.4(6) . .
C11 C10 C9 119.1(7) . .
N4 C11 C10 122.9(7) . .
C8 C9 C10 119.0(7) . .
C9 C8 C7 119.1(6) . .
N1 C1 S1 178.1(7) . .
N5 C12 N7 127.6(5) . .
N5 C12 N3 118.1(5) . .
N7 C12 N3 114.3(5) . .
N8 C19 C18 123.5(7) . .
N8 C19 N9 116.6(6) . .
C18 C19 N9 119.5(7) . .
C18 C17 C16 119.9(7) . .
C17 C18 C19 117.4(8) . .
C15 C16 C17 117.6(7) . .
N4 C7 C8 122.1(6) . .
N4 C7 N3 116.2(6) . .
C8 C7 N3 121.4(6) . .
C12 N5 C13 112.7(5) . .
N6 C14 N11 117.3(6) . .
N6 C14 N7 126.3(6) . .
N11 C14 N7 116.4(6) . .
C13 N6 C14 114.2(5) . .
C35 N12 Fe1 164.9(8) . .
N10 C20 C21 123.0(6) . .
N10 C20 N9 115.7(6) . .
C21 C20 N9 121.1(6) . .
C13 N9 C19 121.7(5) . .
C13 N9 C20 120.2(5) . .
C19 N9 C20 117.4(5) . .
C3 C2 N2 123.1(7) . .
C22 C21 C20 119.3(7) . .
C23 C24 N10 123.8(8) . .
C3 C4 C5 120.7(7) . .
N6 C13 N5 126.9(6) . .
N6 C13 N9 116.0(5) . .
N5 C13 N9 117.1(5) . .
C2 C3 C4 118.7(7) . .
C20 N10 C24 116.1(7) . .
C20 N10 Fe1 123.0(4) . 3_666
C24 N10 Fe1 120.8(5) . 3_666
C14 N11 C34 120.2(6) . .
C14 N11 C25 121.3(6) . .
C34 N11 C25 118.1(6) . .
C21 C22 C23 119.0(8) . .
C24 C23 C22 118.5(7) . .
N12 C35 S2 175.3(10) . .
N11 C25 C26 114.0(7) . .
C33A C34 N11 126.1(10) . .
C33A C34 C33B 42.9(6) . .
N11 C34 C33B 107.2(8) . .
O1 C26 C25 107.9(6) . .
C27 O1 C26 115.4(7) . .
O1 C27 C28 114.8(7) . .
O2 C28 C27 109.6(7) . .
C29 O2 C28 113.6(7) . .
O2 C29 C30 108.9(7) . .
C31 O3 C30 114.3(8) . .
O3 C30 C29 112.0(9) . .
O3 C31 C32A 112.4(6) . .
O3 C31 C32B 114.9(8) . .
C32A C31 C32B 43.7(10) . .
C33A O4A C32A 108.1(7) . .
C32B O4B C33B 115.9(7) . .
O4B C32B C31 121.8(8) . .
O4A C33A C34 107.3(7) . .
O4A C32A C31 109.5(6) . .
O4B C33B C34 114.0(7) . .

loop_
_geom_bond_atom_site_label_1
_geom_bond_atom_site_label_2
_geom_bond_distance
_geom_bond_site_symmetry_2
Fe1 N12 1.967(7) .
Fe1 N1 1.986(7) .
Fe1 N2 1.999(7) .
Fe1 N10 1.999(7) 3_666
Fe1 N4 2.011(6) .
Fe1 N8 2.030(6) 3_666
S1 C1 1.615(8) .
N2 C6 1.348(9) .
N2 C2 1.360(9) .
C5 C4 1.376(11) .
C5 C6 1.382(10) .
N1 C1 1.154(9) .
N8 C19 1.337(9) .
N8 C15 1.344(9) .
N8 Fe1 2.030(6) 3_666
N3 C12 1.406(7) .
N3 C6 1.419(8) .
N3 C7 1.421(8) .
N7 C12 1.349(8) .
N7 C14 1.359(8) .
C15 C16 1.378(11) .
N4 C7 1.344(8) .
N4 C11 1.359(9) .
C10 C11 1.371(10) .
C10 C9 1.382(10) .
C9 C8 1.378(10) .
C8 C7 1.396(9) .
C12 N5 1.321(8) .
C19 C18 1.389(10) .
C19 N9 1.415(9) .
C17 C18 1.388(11) .
C17 C16 1.401(13) .
N5 C13 1.344(7) .
C14 N6 1.324(9) .
C14 N11 1.349(8) .
N6 C13 1.316(8) .
N12 C35 1.175(10) .
C20 N10 1.347(10) .
C20 C21 1.383(11) .
C20 N9 1.426(7) .
N9 C13 1.397(8) .
C2 C3 1.352(11) .
C21 C22 1.366(9) .
C24 C23 1.362(11) .
C24 N10 1.364(8) .
C4 C3 1.361(12) .
N10 Fe1 1.999(7) 3_666
S2 C35 1.637(10) .
N11 C34 1.451(9) .
N11 C25 1.463(10) .
C22 C23 1.390(12) .
C25 C26 1.492(8) .
C34 C33A 1.448(9) .
C34 C33B 1.527(8) .
C26 O1 1.426(4) .
O1 C27 1.426(4) .
C27 C28 1.494(8) .
C28 O2 1.426(4) .
O2 C29 1.426(4) .
C29 C30 1.500(8) .
O3 C31 1.426(4) .
O3 C30 1.426(4) .
C31 C32A 1.432(8) .
C31 C32B 1.463(9) .
O4A C33A 1.426(4) .
O4A C32A 1.426(4) .
O4B C32B 1.426(4) .
O4B C33B 1.426(4) .
